data_7030119
loop_
_publ_author_name
'Sharma, Manab'
'Ariafard, Alireza'
'Canty, Allan J.'
'Yates, Brian F.'
'Gardiner, Michael G.'
'Jones, Roderick C.'

_publ_section_title
;
 Synthetic and computational studies of the palladium(IV) system
 Pd(alkyl)(aryl)(alkynyl)(bidentate)(triflate) exhibiting selectivity in
 C-C reductive elimination.
;
_journal_issue 38
_journal_name_full 'Dalton transactions (Cambridge, England : 2003)'
_journal_page_first 11820
_journal_page_last 11828
_journal_paper_doi 10.1039/c2dt31086d
_journal_volume 41
_journal_year 2012
_chemical_formula_moiety 'C14 H16 N2 O Pd'
_chemical_formula_sum 'C14 H16 N2 O Pd'
_chemical_formula_weight 334.69
_chemical_name_systematic
;
?
;
_space_group_IT_number 2
_symmetry_cell_setting triclinic
_symmetry_Int_Tables_number 2
_symmetry_space_group_name_Hall '-P 1'
_symmetry_space_group_name_H-M 'P -1'
_atom_sites_solution_hydrogens geom
_atom_sites_solution_primary direct
_atom_sites_solution_secondary difmap
_audit_creation_method SHELXL-97
_cell_angle_alpha 84.0070(10)
_cell_angle_beta 80.678(5)
_cell_angle_gamma 79.390(4)
_cell_formula_units_Z 2
_cell_length_a 7.6740(7)
_cell_length_b 9.1480(7)
_cell_length_c 9.4860(6)
_cell_measurement_reflns_used 6461
_cell_measurement_temperature 100(2)
_cell_measurement_theta_max 26.23
_cell_measurement_theta_min 2.98
_cell_volume 643.99(9)
_computing_cell_refinement XDS
_computing_data_collection BLU-ICE
_computing_data_reduction XDS
_computing_molecular_graphics
;
'X-SEED (Barbour, 2008) and ORTEPIII (Farrugia, 2008)'
;
_computing_publication_material 'WinGX (Farrugia, 1999)'
_computing_structure_refinement 'SHELXL-97 (Sheldrick, 1997)'
_computing_structure_solution 'SHELXS-97 (Sheldrick, 1990)'
_diffrn_ambient_temperature 100(2)
_diffrn_detector_area_resol_mean 'ADSC Q210'
_diffrn_measured_fraction_theta_full 0.878
_diffrn_measured_fraction_theta_max 0.878
_diffrn_measurement_device_type '3-BM1 Australian Synchrotron'
_diffrn_measurement_method Rotation
_diffrn_radiation_monochromator Si<111>
_diffrn_radiation_source 'synchrotron BM'
_diffrn_radiation_type Synchrotron
_diffrn_radiation_wavelength 0.77487
_diffrn_reflns_av_R_equivalents 0.0786
_diffrn_reflns_av_sigmaI/netI 0.0690
_diffrn_reflns_limit_h_max 8
_diffrn_reflns_limit_h_min -8
_diffrn_reflns_limit_k_max 10
_diffrn_reflns_limit_k_min -10
_diffrn_reflns_limit_l_max 10
_diffrn_reflns_limit_l_min -10
_diffrn_reflns_number 6554
_diffrn_reflns_theta_full 26.23
_diffrn_reflns_theta_max 26.23
_diffrn_reflns_theta_min 2.98
_exptl_absorpt_coefficient_mu 1.429
_exptl_absorpt_correction_type none
_exptl_crystal_colour 'pale orange'
_exptl_crystal_density_diffrn 1.726
_exptl_crystal_density_method 'not measured'
_exptl_crystal_description rod
_exptl_crystal_F_000 336
_exptl_crystal_size_max 0.08
_exptl_crystal_size_mid 0.02
_exptl_crystal_size_min 0.02
_refine_diff_density_max 0.555
_refine_diff_density_min -0.913
_refine_diff_density_rms 0.148
_refine_ls_extinction_coef 0.082(8)
_refine_ls_extinction_expression Fc^*^=kFc[1+0.001xFc^2^\l^3^/sin(2\q)]^-1/4^
_refine_ls_extinction_method SHELXL
_refine_ls_goodness_of_fit_ref 1.070
_refine_ls_hydrogen_treatment constr
_refine_ls_matrix_type full
_refine_ls_number_parameters 166
_refine_ls_number_reflns 1750
_refine_ls_number_restraints 0
_refine_ls_restrained_S_all 1.070
_refine_ls_R_factor_all 0.0390
_refine_ls_R_factor_gt 0.0385
_refine_ls_shift/su_max 0.001
_refine_ls_shift/su_mean 0.000
_refine_ls_structure_factor_coef Fsqd
_refine_ls_weighting_details 'calc w=1/[\s^2^(Fo^2^)+(0.0497P)^2^+1.0630P] where P=(Fo^2^+2Fc^2^)/3'
_refine_ls_weighting_scheme calc
_refine_ls_wR_factor_gt 0.0978
_refine_ls_wR_factor_ref 0.0982
_reflns_number_gt 1694
_reflns_number_total 1750
_reflns_threshold_expression >2sigma(I)
_cod_data_source_file c2dt31086d.txt
_cod_data_source_block c:\Complex_11
_cod_original_sg_symbol_H-M P-1
_cod_database_code 7030119
_plat029_alert_3_a
;
PROBLEM: diffrn measured fraction theta full Low ....... 0.88

RESPONSE: This is due to the limitations of the instrument available
at the Australian Synchrotron operating under rotation data collection
with a fixed detector and affects some high angle data
;

loop_
_symmetry_equiv_pos_as_xyz
'x, y, z'
'-x, -y, -z'

loop_
_atom_site_label
_atom_site_type_symbol
_atom_site_fract_x
_atom_site_fract_y
_atom_site_fract_z
_atom_site_U_iso_or_equiv
_atom_site_adp_type
_atom_site_occupancy
_atom_site_symmetry_multiplicity
_atom_site_calc_flag
_atom_site_refinement_flags
Pd1 Pd 0.25954(3) 0.67434(3) 0.69982(3) 0.0102(3) Uani 1 1 d .
O1 O -0.1590(4) 0.8996(3) 0.6711(3) 0.0198(7) Uani 1 1 d .
N1 N 0.1878(5) 0.6380(4) 0.4994(4) 0.0118(8) Uani 1 1 d .
N2 N 0.3621(5) 0.4455(4) 0.6813(4) 0.0114(8) Uani 1 1 d .
C1 C 0.3508(7) 0.6859(6) 0.8876(5) 0.0214(11) Uani 1 1 d .
H1A H 0.3120 0.7868 0.9195 0.032 Uiso 1 1 calc R
H1B H 0.4820 0.6625 0.8733 0.032 Uiso 1 1 calc R
H1C H 0.3023 0.6140 0.9605 0.032 Uiso 1 1 calc R
C2 C 0.1411(7) 0.8976(5) 0.7093(5) 0.0150(10) Uani 1 1 d .
H2A H 0.1880 0.9461 0.7803 0.018 Uiso 1 1 calc R
H2B H 0.1593 0.9537 0.6146 0.018 Uiso 1 1 calc R
C3 C -0.0474(6) 0.8851(4) 0.7544(5) 0.0153(9) Uani 1 1 d .
C4 C -0.1126(7) 0.8568(6) 0.9132(5) 0.0278(11) Uani 1 1 d .
H4A H -0.1652 0.9519 0.9541 0.042 Uiso 1 1 calc R
H4B H -0.0113 0.8084 0.9620 0.042 Uiso 1 1 calc R
H4C H -0.2032 0.7919 0.9261 0.042 Uiso 1 1 calc R
C21 C 0.2355(5) 0.4957(5) 0.4628(5) 0.0112(9) Uani 1 1 d .
C22 C 0.3284(5) 0.3886(5) 0.5661(5) 0.0131(9) Uani 1 1 d .
C31 C 0.1935(6) 0.4532(5) 0.3375(5) 0.0139(9) Uani 1 1 d .
H31 H 0.2266 0.3526 0.3136 0.017 Uiso 1 1 calc R
C32 C 0.3808(6) 0.2365(5) 0.5442(5) 0.0171(10) Uani 1 1 d .
H32 H 0.3574 0.1981 0.4612 0.021 Uiso 1 1 calc R
C41 C 0.1023(6) 0.5600(5) 0.2477(5) 0.0169(10) Uani 1 1 d .
H41 H 0.0715 0.5334 0.1618 0.020 Uiso 1 1 calc R
C42 C 0.4664(6) 0.1439(5) 0.6449(5) 0.0185(10) Uani 1 1 d .
H42 H 0.5025 0.0405 0.6321 0.022 Uiso 1 1 calc R
C51 C 0.0574(6) 0.7052(5) 0.2857(5) 0.0151(9) Uani 1 1 d .
H51 H -0.0033 0.7803 0.2254 0.018 Uiso 1 1 calc R
C52 C 0.4998(6) 0.2016(5) 0.7645(5) 0.0194(10) Uani 1 1 d .
H52 H 0.5587 0.1393 0.8352 0.023 Uiso 1 1 calc R
C61 C 0.1012(6) 0.7404(5) 0.4116(5) 0.0142(9) Uani 1 1 d .
H61 H 0.0690 0.8406 0.4372 0.017 Uiso 1 1 calc R
C62 C 0.4451(6) 0.3525(5) 0.7786(5) 0.0155(9) Uani 1 1 d .
H62 H 0.4672 0.3926 0.8611 0.019 Uiso 1 1 calc R

loop_
_atom_site_aniso_label
_atom_site_aniso_U_11
_atom_site_aniso_U_22
_atom_site_aniso_U_33
_atom_site_aniso_U_23
_atom_site_aniso_U_13
_atom_site_aniso_U_12
Pd1 0.0104(3) 0.0106(3) 0.0104(3) -0.00193(16) -0.00464(17) -0.00067(16)
O1 0.0210(17) 0.0157(16) 0.0238(18) -0.0040(13) -0.0102(14) 0.0018(13)
N1 0.0091(18) 0.0123(19) 0.014(2) -0.0011(15) -0.0016(15) -0.0011(15)
N2 0.0087(18) 0.0156(19) 0.011(2) -0.0022(15) -0.0025(15) -0.0044(15)
C1 0.024(3) 0.027(3) 0.012(2) -0.003(2) -0.007(2) 0.003(2)
C2 0.020(2) 0.012(2) 0.015(2) -0.0037(19) -0.0069(19) -0.005(2)
C3 0.023(2) 0.007(2) 0.016(2) -0.0056(17) -0.0054(19) 0.0008(18)
C4 0.028(3) 0.032(3) 0.021(3) -0.003(2) -0.005(2) 0.002(2)
C21 0.008(2) 0.013(2) 0.014(2) 0.0002(17) -0.0044(17) -0.0030(17)
C22 0.005(2) 0.014(2) 0.017(2) 0.0010(18) 0.0040(17) -0.0009(17)
C31 0.011(2) 0.021(2) 0.011(2) -0.0025(18) 0.0025(16) -0.0078(18)
C32 0.017(2) 0.014(2) 0.021(2) -0.0036(18) -0.0043(19) -0.0020(19)
C41 0.018(2) 0.024(2) 0.011(2) -0.0019(18) -0.0049(18) -0.0070(19)
C42 0.017(2) 0.010(2) 0.028(3) -0.0045(19) -0.005(2) 0.0010(18)
C51 0.013(2) 0.019(2) 0.012(2) 0.0032(18) -0.0016(17) -0.0014(18)
C52 0.014(2) 0.020(2) 0.022(3) 0.0035(19) -0.0055(19) 0.0000(19)
C61 0.014(2) 0.011(2) 0.018(2) -0.0035(17) -0.0027(18) -0.0017(17)
C62 0.010(2) 0.019(2) 0.018(2) -0.0003(18) -0.0067(17) 0.0015(18)

loop_
_atom_type_symbol
_atom_type_description
_atom_type_scat_dispersion_real
_atom_type_scat_dispersion_imag
_atom_type_scat_source
C C 0.0033 0.0016 'International Tables Vol C Tables 4.2.6.8 and 6.1.1.4'
H H 0.0000 0.0000 'International Tables Vol C Tables 4.2.6.8 and 6.1.1.4'
N N 0.0061 0.0033 'International Tables Vol C Tables 4.2.6.8 and 6.1.1.4'
Pd Pd -0.9988 1.0072 'International Tables Vol C Tables 4.2.6.8 and 6.1.1.4'
O O 0.0106 0.0060 'International Tables Vol C Tables 4.2.6.8 and 6.1.1.4'

loop_
_geom_angle_atom_site_label_1
_geom_angle_atom_site_label_2
_geom_angle_atom_site_label_3
_geom_angle
C1 Pd1 C2 88.5(2)
C1 Pd1 N2 95.63(18)
C2 Pd1 N2 175.22(14)
C1 Pd1 N1 172.98(15)
C2 Pd1 N1 98.24(17)
N2 Pd1 N1 77.77(14)
C61 N1 C21 119.2(4)
C61 N1 Pd1 126.5(3)
C21 N1 Pd1 114.3(3)
C22 N2 C62 118.3(4)
C22 N2 Pd1 115.6(3)
C62 N2 Pd1 125.9(3)
Pd1 C1 H1A 109.5
Pd1 C1 H1B 109.5
H1A C1 H1B 109.5
Pd1 C1 H1C 109.5
H1A C1 H1C 109.5
H1B C1 H1C 109.5
C3 C2 Pd1 101.4(3)
C3 C2 H2A 111.5
Pd1 C2 H2A 111.5
C3 C2 H2B 111.5
Pd1 C2 H2B 111.5
H2A C2 H2B 109.3
O1 C3 C2 123.9(4)
O1 C3 C4 117.6(4)
C2 C3 C4 118.5(4)
C3 C4 H4A 109.5
C3 C4 H4B 109.5
H4A C4 H4B 109.5
C3 C4 H4C 109.5
H4A C4 H4C 109.5
H4B C4 H4C 109.5
N1 C21 C31 121.3(4)
N1 C21 C22 116.0(4)
C31 C21 C22 122.7(4)
N2 C22 C32 121.6(4)
N2 C22 C21 116.2(4)
C32 C22 C21 122.3(4)
C21 C31 C41 119.2(4)
C21 C31 H31 120.4
C41 C31 H31 120.4
C42 C32 C22 118.9(4)
C42 C32 H32 120.5
C22 C32 H32 120.5
C51 C41 C31 118.7(4)
C51 C41 H41 120.7
C31 C41 H41 120.7
C32 C42 C52 119.8(4)
C32 C42 H42 120.1
C52 C42 H42 120.1
C61 C51 C41 119.5(4)
C61 C51 H51 120.2
C41 C51 H51 120.2
C42 C52 C62 118.1(4)
C42 C52 H52 120.9
C62 C52 H52 120.9
N1 C61 C51 122.2(4)
N1 C61 H61 118.9
C51 C61 H61 118.9
N2 C62 C52 123.3(4)
N2 C62 H62 118.4
C52 C62 H62 118.4

loop_
_geom_bond_atom_site_label_1
_geom_bond_atom_site_label_2
_geom_bond_distance
Pd1 C1 2.036(5)
Pd1 C2 2.082(5)
Pd1 N2 2.111(4)
Pd1 N1 2.137(4)
O1 C3 1.237(5)
N1 C61 1.342(6)
N1 C21 1.351(6)
N2 C22 1.339(6)
N2 C62 1.345(6)
C1 H1A 0.9800
C1 H1B 0.9800
C1 H1C 0.9800
C2 C3 1.462(7)
C2 H2A 0.9900
C2 H2B 0.9900
C3 C4 1.520(7)
C4 H4A 0.9800
C4 H4B 0.9800
C4 H4C 0.9800
C21 C31 1.390(6)
C21 C22 1.483(6)
C22 C32 1.402(6)
C31 C41 1.393(6)
C31 H31 0.9500
C32 C42 1.376(7)
C32 H32 0.9500
C41 C51 1.380(6)
C41 H41 0.9500
C42 C52 1.379(7)
C42 H42 0.9500
C51 C61 1.375(7)
C51 H51 0.9500
C52 C62 1.381(7)
C52 H52 0.9500
C61 H61 0.9500
C62 H62 0.9500

loop_
_geom_torsion_atom_site_label_1
_geom_torsion_atom_site_label_2
_geom_torsion_atom_site_label_3
_geom_torsion_atom_site_label_4
_geom_torsion
C1 Pd1 N1 C61 -158.9(13)
C2 Pd1 N1 C61 3.4(4)
N2 Pd1 N1 C61 -179.3(4)
C1 Pd1 N1 C21 21.9(14)
C2 Pd1 N1 C21 -175.8(3)
N2 Pd1 N1 C21 1.5(3)
C1 Pd1 N2 C22 179.4(3)
C2 Pd1 N2 C22 30.6(18)
N1 Pd1 N2 C22 -3.1(3)
C1 Pd1 N2 C62 4.3(4)
C2 Pd1 N2 C62 -144.4(17)
N1 Pd1 N2 C62 -178.1(4)
C1 Pd1 C2 C3 -104.0(3)
N2 Pd1 C2 C3 44.8(18)
N1 Pd1 C2 C3 78.1(3)
Pd1 C2 C3 O1 -97.8(4)
Pd1 C2 C3 C4 83.9(4)
C61 N1 C21 C31 -1.2(6)
Pd1 N1 C21 C31 178.1(3)
C61 N1 C21 C22 -179.2(4)
Pd1 N1 C21 C22 0.1(5)
C62 N2 C22 C32 -1.3(6)
Pd1 N2 C22 C32 -176.7(3)
C62 N2 C22 C21 179.6(4)
Pd1 N2 C22 C21 4.1(5)
N1 C21 C22 N2 -2.8(6)
C31 C21 C22 N2 179.3(4)
N1 C21 C22 C32 178.0(4)
C31 C21 C22 C32 0.1(7)
N1 C21 C31 C41 0.7(7)
C22 C21 C31 C41 178.5(4)
N2 C22 C32 C42 0.9(7)
C21 C22 C32 C42 -180.0(4)
C21 C31 C41 C51 0.4(6)
C22 C32 C42 C52 -0.2(7)
C31 C41 C51 C61 -0.9(6)
C32 C42 C52 C62 -0.1(7)
C21 N1 C61 C51 0.6(7)
Pd1 N1 C61 C51 -178.5(3)
C41 C51 C61 N1 0.4(7)
C22 N2 C62 C52 1.0(7)
Pd1 N2 C62 C52 175.9(3)
C42 C52 C62 N2 -0.4(7)
